data_2225199
loop_
_publ_author_name
'Shi, Chunling'

_publ_section_title 7-<i>p</i>-Tolyl-10,11-dihydrobenzo[<i>h</i>]furo[3,4-<i>b</i>]quinolin-8(7<i>H</i>)-one
_journal_coeditor_code CI5030
_journal_issue 3
_journal_name_full 'Acta Crystallographica Section E'
_journal_page_first o668
_journal_paper_doi 10.1107/S160053681000591X
_journal_volume 66
_journal_year 2010
_chemical_formula_iupac 'C22 H17 N O2'
_chemical_formula_moiety 'C22 H17 N O2'
_chemical_formula_sum 'C22 H17 N O2'
_chemical_formula_weight 327.37
_chemical_name_systematic
;
7-<i>p</i>-Tolyl-10,11-dihydrobenzo[<i>h</i>]furo[3,4-<i>b</i>]quinolin-\
8(7<i>H</i>)-one
;
_space_group_IT_number 14
_symmetry_cell_setting monoclinic
_symmetry_space_group_name_Hall '-P 2ybc'
_symmetry_space_group_name_H-M 'P 1 21/c 1'
_atom_sites_solution_hydrogens geom
_atom_sites_solution_primary direct
_atom_sites_solution_secondary difmap
_audit_creation_method SHELXL-97
_cell_angle_alpha 90.00
_cell_angle_beta 107.322(3)
_cell_angle_gamma 90.00
_cell_formula_units_Z 4
_cell_length_a 10.6954(16)
_cell_length_b 13.0566(18)
_cell_length_c 12.183(2)
_cell_measurement_reflns_used 5302
_cell_measurement_temperature 223(2)
_cell_measurement_theta_max 25.3
_cell_measurement_theta_min 3.0
_cell_volume 1624.1(4)
_computing_cell_refinement 'CrystalClear (Rigaku, 2000)'
_computing_data_collection 'CrystalClear (Rigaku, 2000)'
_computing_data_reduction 'CrystalStructure (Rigaku/MSC, 2003)'
_computing_molecular_graphics 'SHELXTL (Sheldrick, 2008)'
_computing_publication_material 'SHELXTL (Sheldrick, 2008)'
_computing_structure_refinement 'SHELXL97 (Sheldrick, 2008)'
_computing_structure_solution 'SHELXS97 (Sheldrick, 2008)'
_diffrn_ambient_temperature 223(2)
_diffrn_detector_area_resol_mean 7.31
_diffrn_measured_fraction_theta_full 0.998
_diffrn_measured_fraction_theta_max 0.998
_diffrn_measurement_device_type 'Rigaku Mercury'
_diffrn_measurement_method \w
_diffrn_radiation_monochromator graphite
_diffrn_radiation_source 'fine-focus sealed tube'
_diffrn_radiation_type MoK\a
_diffrn_radiation_wavelength 0.71070
_diffrn_reflns_av_R_equivalents 0.0433
_diffrn_reflns_av_sigmaI/netI 0.0323
_diffrn_reflns_limit_h_max 11
_diffrn_reflns_limit_h_min -12
_diffrn_reflns_limit_k_max 12
_diffrn_reflns_limit_k_min -15
_diffrn_reflns_limit_l_max 14
_diffrn_reflns_limit_l_min -14
_diffrn_reflns_number 15611
_diffrn_reflns_theta_full 25.35
_diffrn_reflns_theta_max 25.35
_diffrn_reflns_theta_min 3.12
_diffrn_standards_number 0
_exptl_absorpt_coefficient_mu 0.086
_exptl_absorpt_correction_T_max 0.975
_exptl_absorpt_correction_T_min 0.770
_exptl_absorpt_correction_type multi-scan
_exptl_absorpt_process_details '(Jacobson, 1998)'
_exptl_crystal_colour colourless
_exptl_crystal_density_diffrn 1.339
_exptl_crystal_density_method 'not measured'
_exptl_crystal_description Block
_exptl_crystal_F_000 688
_exptl_crystal_size_max 0.60
_exptl_crystal_size_mid 0.34
_exptl_crystal_size_min 0.30
_refine_diff_density_max 0.220
_refine_diff_density_min -0.178
_refine_ls_extinction_method none
_refine_ls_goodness_of_fit_ref 1.176
_refine_ls_hydrogen_treatment constr
_refine_ls_matrix_type full
_refine_ls_number_parameters 228
_refine_ls_number_reflns 2978
_refine_ls_number_restraints 0
_refine_ls_restrained_S_all 1.176
_refine_ls_R_factor_all 0.0811
_refine_ls_R_factor_gt 0.0635
_refine_ls_shift/su_max 0.001
_refine_ls_shift/su_mean <0.001
_refine_ls_structure_factor_coef Fsqd
_refine_ls_weighting_details 'calc w=1/[\s^2^(Fo^2^)+(0.0503P)^2^+0.6601P] where P=(Fo^2^+2Fc^2^)/3'
_refine_ls_weighting_scheme calc
_refine_ls_wR_factor_gt 0.1302
_refine_ls_wR_factor_ref 0.1377
_reflns_number_gt 2476
_reflns_number_total 2978
_reflns_threshold_expression I>2\s(I)
_cod_data_source_file ci5030.cif
_cod_data_source_block I
_cod_depositor_comments
;
The following automatic conversions were performed:
'_symmetry_cell_setting' value 'Monoclinic' changed to 'monoclinic'
according to '/home/saulius/struct/CIF-dictionaries/cif_core.dic'
dictionary named 'cif_core.dic' version 2.4.1 from 2010-06-29.

Automatic conversion script
Id: cif_fix_enum 1527 2010-12-29 10:47:43Z saulius 

The following automatic conversions were performed:

'_symmetry_cell_setting' value 'Monoclinic' changed to 'monoclinic'
according to /home/saulius/struct/CIF-dictionaries/cif_core.dic
dictionary named 'cif_core.dic' version 2.4.1 from 2010-06-29.

Automatic conversion script
Id: cif_fix_values 1715 2011-07-08 13:25:40Z adriana 
;
_cod_original_sg_symbol_H-M 'P 21/c'
_cod_database_code 2225199
_cod_database_fobs_code 2225199

loop_
_symmetry_equiv_pos_as_xyz
'x, y, z'
'-x, y+1/2, -z+1/2'
'-x, -y, -z'
'x, -y-1/2, z-1/2'

loop_
_atom_site_type_symbol
_atom_site_label
_atom_site_fract_x
_atom_site_fract_y
_atom_site_fract_z
_atom_site_U_iso_or_equiv
_atom_site_adp_type
_atom_site_calc_flag
_atom_site_refinement_flags
_atom_site_occupancy
_atom_site_disorder_assembly
_atom_site_disorder_group
O O1 1.04628(16) 0.87892(12) 0.19046(14) 0.0446(4) Uani d . 1 . .
O O2 1.02197(17) 0.72658(13) 0.26734(16) 0.0520(5) Uani d . 1 . .
N N1 0.88595(17) 1.05854(13) 0.32900(16) 0.0357(5) Uani d . 1 . .
H H1 0.8921 1.1200 0.3035 0.043 Uiso calc R 1 . .
C C1 0.8218(2) 1.04144(15) 0.41266(18) 0.0303(5) Uani d . 1 . .
C C2 0.8127(2) 0.94420(16) 0.45353(18) 0.0321(5) Uani d . 1 . .
C C3 0.8734(2) 0.84879(15) 0.41573(19) 0.0323(5) Uani d . 1 . .
H H3 0.9455 0.8252 0.4827 0.039 Uiso calc R 1 . .
C C4 0.9332(2) 0.88088(16) 0.32405(18) 0.0327(5) Uani d . 1 . .
C C5 0.9376(2) 0.97791(16) 0.28925(19) 0.0330(5) Uani d . 1 . .
C C6 0.7450(2) 0.93198(18) 0.5358(2) 0.0442(6) Uani d . 1 . .
H H6 0.7384 0.8661 0.5648 0.053 Uiso calc R 1 . .
C C7 0.6888(3) 1.01196(18) 0.5748(2) 0.0481(7) Uani d . 1 . .
H H7 0.6436 1.0004 0.6291 0.058 Uiso calc R 1 . .
C C8 0.6977(2) 1.11247(17) 0.5345(2) 0.0398(6) Uani d . 1 . .
C C9 0.6407(3) 1.19767(19) 0.5729(2) 0.0518(7) Uani d . 1 . .
H H9 0.5941 1.1878 0.6264 0.062 Uiso calc R 1 . .
C C10 0.6521(3) 1.2934(2) 0.5338(3) 0.0570(7) Uani d . 1 . .
H H10 0.6140 1.3493 0.5605 0.068 Uiso calc R 1 . .
C C11 0.7207(3) 1.30888(18) 0.4538(2) 0.0515(7) Uani d . 1 . .
H H11 0.7296 1.3755 0.4279 0.062 Uiso calc R 1 . .
C C12 0.7747(2) 1.22844(16) 0.4130(2) 0.0413(6) Uani d . 1 . .
H H12 0.8189 1.2400 0.3580 0.050 Uiso calc R 1 . .
C C13 0.7652(2) 1.12779(16) 0.45230(19) 0.0330(5) Uani d . 1 . .
C C14 1.0009(2) 0.81812(18) 0.2636(2) 0.0392(6) Uani d . 1 . .
C C15 1.0079(2) 0.98353(17) 0.2007(2) 0.0410(6) Uani d . 1 . .
H H15A 0.9500 1.0088 0.1274 0.049 Uiso calc R 1 . .
H H15B 1.0846 1.0284 0.2258 0.049 Uiso calc R 1 . .
C C16 0.7751(2) 0.76137(15) 0.38090(19) 0.0332(5) Uani d . 1 . .
C C17 0.7769(2) 0.68286(17) 0.4572(2) 0.0436(6) Uani d . 1 . .
H H17 0.8420 0.6822 0.5288 0.052 Uiso calc R 1 . .
C C18 0.6844(3) 0.60477(17) 0.4302(2) 0.0463(6) Uani d . 1 . .
H H18 0.6875 0.5527 0.4842 0.056 Uiso calc R 1 . .
C C19 0.5881(2) 0.60229(17) 0.3254(2) 0.0395(6) Uani d . 1 . .
C C20 0.5876(2) 0.68095(17) 0.2488(2) 0.0407(6) Uani d . 1 . .
H H20 0.5239 0.6809 0.1765 0.049 Uiso calc R 1 . .
C C21 0.6785(2) 0.75938(17) 0.2760(2) 0.0376(5) Uani d . 1 . .
H H21 0.6747 0.8121 0.2225 0.045 Uiso calc R 1 . .
C C22 0.4884(3) 0.51737(19) 0.2961(3) 0.0541(7) Uani d . 1 . .
H H22A 0.5015 0.4722 0.3618 0.081 Uiso calc R 1 . .
H H22B 0.4985 0.4788 0.2312 0.081 Uiso calc R 1 . .
H H22C 0.4010 0.5464 0.2763 0.081 Uiso calc R 1 . .

loop_
_atom_site_aniso_label
_atom_site_aniso_U_11
_atom_site_aniso_U_22
_atom_site_aniso_U_33
_atom_site_aniso_U_12
_atom_site_aniso_U_13
_atom_site_aniso_U_23
O1 0.0519(10) 0.0402(9) 0.0490(10) 0.0012(7) 0.0264(9) -0.0075(8)
O2 0.0626(12) 0.0345(10) 0.0664(12) 0.0061(8) 0.0305(10) -0.0097(8)
N1 0.0415(11) 0.0252(9) 0.0463(12) 0.0009(8) 0.0222(9) 0.0003(8)
C1 0.0299(11) 0.0312(12) 0.0313(12) -0.0018(9) 0.0113(9) -0.0033(9)
C2 0.0358(12) 0.0297(12) 0.0310(12) -0.0014(9) 0.0101(10) -0.0026(9)
C3 0.0336(12) 0.0266(11) 0.0348(12) 0.0022(8) 0.0076(10) 0.0009(9)
C4 0.0306(12) 0.0307(12) 0.0357(13) -0.0018(9) 0.0084(10) -0.0052(9)
C5 0.0316(12) 0.0320(12) 0.0367(13) -0.0003(9) 0.0119(10) -0.0032(9)
C6 0.0605(16) 0.0341(13) 0.0444(15) -0.0012(11) 0.0254(12) 0.0034(11)
C7 0.0632(17) 0.0431(14) 0.0503(16) 0.0005(12) 0.0355(14) -0.0009(11)
C8 0.0432(14) 0.0387(13) 0.0404(13) 0.0012(10) 0.0171(11) -0.0048(10)
C9 0.0601(17) 0.0476(16) 0.0573(17) 0.0051(12) 0.0321(14) -0.0091(12)
C10 0.0614(18) 0.0427(16) 0.075(2) 0.0090(12) 0.0321(16) -0.0141(13)
C11 0.0565(16) 0.0305(13) 0.0739(19) 0.0039(11) 0.0291(14) -0.0036(12)
C12 0.0426(13) 0.0309(12) 0.0540(16) 0.0001(10) 0.0198(12) -0.0020(11)
C13 0.0313(12) 0.0312(12) 0.0368(13) -0.0018(9) 0.0108(10) -0.0039(9)
C14 0.0393(13) 0.0370(14) 0.0409(14) -0.0001(10) 0.0114(11) -0.0074(10)
C15 0.0456(14) 0.0368(13) 0.0450(15) -0.0006(10) 0.0201(11) -0.0048(10)
C16 0.0366(12) 0.0256(11) 0.0379(13) 0.0019(9) 0.0118(10) -0.0013(9)
C17 0.0518(15) 0.0333(13) 0.0394(14) -0.0025(11) 0.0038(11) 0.0035(10)
C18 0.0605(16) 0.0293(12) 0.0495(16) -0.0050(11) 0.0168(13) 0.0046(10)
C19 0.0372(13) 0.0318(12) 0.0523(15) -0.0022(9) 0.0178(11) -0.0070(10)
C20 0.0358(13) 0.0414(13) 0.0410(14) -0.0001(10) 0.0056(10) -0.0050(11)
C21 0.0418(13) 0.0320(12) 0.0383(14) 0.0018(10) 0.0109(11) 0.0027(10)
C22 0.0510(15) 0.0437(15) 0.071(2) -0.0125(12) 0.0231(14) -0.0085(13)

loop_
_atom_type_symbol
_atom_type_description
_atom_type_scat_dispersion_real
_atom_type_scat_dispersion_imag
_atom_type_scat_source
C C 0.0033 0.0016 'International Tables Vol C Tables 4.2.6.8 and 6.1.1.4'
H H 0.0000 0.0000 'International Tables Vol C Tables 4.2.6.8 and 6.1.1.4'
N N 0.0061 0.0033 'International Tables Vol C Tables 4.2.6.8 and 6.1.1.4'
O O 0.0106 0.0060 'International Tables Vol C Tables 4.2.6.8 and 6.1.1.4'

loop_
_geom_angle_atom_site_label_1
_geom_angle_atom_site_label_2
_geom_angle_atom_site_label_3
_geom_angle_site_symmetry_1
_geom_angle_site_symmetry_3
_geom_angle
_geom_angle_publ_flag
C14 O1 C15 . . 108.88(16) ?
C5 N1 C1 . . 118.59(18) ?
C5 N1 H1 . . 120.7 ?
C1 N1 H1 . . 120.7 ?
C2 C1 N1 . . 120.70(18) ?
C2 C1 C13 . . 121.46(19) ?
N1 C1 C13 . . 117.83(18) ?
C1 C2 C6 . . 117.90(19) ?
C1 C2 C3 . . 123.82(18) ?
C6 C2 C3 . . 118.28(19) ?
C4 C3 C16 . . 114.39(18) ?
C4 C3 C2 . . 107.95(17) ?
C16 C3 C2 . . 111.84(17) ?
C4 C3 H3 . . 107.5 ?
C16 C3 H3 . . 107.5 ?
C2 C3 H3 . . 107.5 ?
C5 C4 C14 . . 107.9(2) ?
C5 C4 C3 . . 124.11(19) ?
C14 C4 C3 . . 127.9(2) ?
C4 C5 N1 . . 124.7(2) ?
C4 C5 C15 . . 110.36(19) ?
N1 C5 C15 . . 124.93(19) ?
C7 C6 C2 . . 122.4(2) ?
C7 C6 H6 . . 118.8 ?
C2 C6 H6 . . 118.8 ?
C6 C7 C8 . . 120.6(2) ?
C6 C7 H7 . . 119.7 ?
C8 C7 H7 . . 119.7 ?
C13 C8 C9 . . 119.0(2) ?
C13 C8 C7 . . 118.6(2) ?
C9 C8 C7 . . 122.4(2) ?
C10 C9 C8 . . 121.1(2) ?
C10 C9 H9 . . 119.4 ?
C8 C9 H9 . . 119.4 ?
C9 C10 C11 . . 119.9(2) ?
C9 C10 H10 . . 120.0 ?
C11 C10 H10 . . 120.0 ?
C12 C11 C10 . . 120.7(2) ?
C12 C11 H11 . . 119.6 ?
C10 C11 H11 . . 119.6 ?
C11 C12 C13 . . 120.8(2) ?
C11 C12 H12 . . 119.6 ?
C13 C12 H12 . . 119.6 ?
C8 C13 C12 . . 118.4(2) ?
C8 C13 C1 . . 119.01(19) ?
C12 C13 C1 . . 122.6(2) ?
O2 C14 O1 . . 119.4(2) ?
O2 C14 C4 . . 131.3(2) ?
O1 C14 C4 . . 109.28(19) ?
O1 C15 C5 . . 103.55(18) ?
O1 C15 H15A . . 111.1 ?
C5 C15 H15A . . 111.1 ?
O1 C15 H15B . . 111.1 ?
C5 C15 H15B . . 111.1 ?
H15A C15 H15B . . 109.0 ?
C17 C16 C21 . . 117.7(2) ?
C17 C16 C3 . . 119.9(2) ?
C21 C16 C3 . . 122.32(19) ?
C16 C17 C18 . . 121.3(2) ?
C16 C17 H17 . . 119.4 ?
C18 C17 H17 . . 119.4 ?
C19 C18 C17 . . 121.2(2) ?
C19 C18 H18 . . 119.4 ?
C17 C18 H18 . . 119.4 ?
C18 C19 C20 . . 117.2(2) ?
C18 C19 C22 . . 121.2(2) ?
C20 C19 C22 . . 121.7(2) ?
C21 C20 C19 . . 121.7(2) ?
C21 C20 H20 . . 119.1 ?
C19 C20 H20 . . 119.1 ?
C20 C21 C16 . . 120.9(2) ?
C20 C21 H21 . . 119.6 ?
C16 C21 H21 . . 119.6 ?
C19 C22 H22A . . 109.5 ?
C19 C22 H22B . . 109.5 ?
H22A C22 H22B . . 109.5 ?
C19 C22 H22C . . 109.5 ?
H22A C22 H22C . . 109.5 ?
H22B C22 H22C . . 109.5 ?

loop_
_geom_bond_atom_site_label_1
_geom_bond_atom_site_label_2
_geom_bond_site_symmetry_2
_geom_bond_distance
_geom_bond_publ_flag
O1 C14 . 1.385(3) ?
O1 C15 . 1.442(3) ?
O2 C14 . 1.215(3) ?
N1 C5 . 1.344(3) ?
N1 C1 . 1.406(3) ?
N1 H1 . 0.87 ?
C1 C2 . 1.378(3) ?
C1 C13 . 1.430(3) ?
C2 C6 . 1.409(3) ?
C2 C3 . 1.538(3) ?
C3 C4 . 1.503(3) ?
C3 C16 . 1.524(3) ?
C3 H3 . 0.99 ?
C4 C5 . 1.341(3) ?
C4 C14 . 1.433(3) ?
C5 C15 . 1.489(3) ?
C6 C7 . 1.359(3) ?
C6 H6 . 0.94 ?
C7 C8 . 1.414(3) ?
C7 H7 . 0.94 ?
C8 C13 . 1.413(3) ?
C8 C9 . 1.413(3) ?
C9 C10 . 1.356(4) ?
C9 H9 . 0.94 ?
C10 C11 . 1.398(4) ?
C10 H10 . 0.94 ?
C11 C12 . 1.362(3) ?
C11 H11 . 0.94 ?
C12 C13 . 1.413(3) ?
C12 H12 . 0.94 ?
C15 H15A . 0.98 ?
C15 H15B . 0.98 ?
C16 C17 . 1.380(3) ?
C16 C21 . 1.384(3) ?
C17 C18 . 1.390(3) ?
C17 H17 . 0.94 ?
C18 C19 . 1.382(3) ?
C18 H18 . 0.94 ?
C19 C20 . 1.387(3) ?
C19 C22 . 1.506(3) ?
C20 C21 . 1.383(3) ?
C20 H20 . 0.94 ?
C21 H21 . 0.94 ?
C22 H22A . 0.97 ?
C22 H22B . 0.97 ?
C22 H22C . 0.97 ?

loop_
_geom_hbond_atom_site_label_D
_geom_hbond_atom_site_label_H
_geom_hbond_atom_site_label_A
_geom_hbond_site_symmetry_A
_geom_hbond_distance_DH
_geom_hbond_distance_HA
_geom_hbond_distance_DA
_geom_hbond_angle_DHA
N1 H1 O2 2_755 0.87 2.00 2.802(2) 153
C12 H12 O1 2_755 0.94 2.49 3.248(3) 137

loop_
_geom_torsion_atom_site_label_1
_geom_torsion_atom_site_label_2
_geom_torsion_atom_site_label_3
_geom_torsion_atom_site_label_4
_geom_torsion_site_symmetry_1
_geom_torsion_site_symmetry_2
_geom_torsion_site_symmetry_3
_geom_torsion_site_symmetry_4
_geom_torsion
_geom_torsion_publ_flag
C5 N1 C1 C2 . . . . 0.4(3) ?
C5 N1 C1 C13 . . . . -178.79(19) ?
N1 C1 C2 C6 . . . . -178.9(2) ?
C13 C1 C2 C6 . . . . 0.3(3) ?
N1 C1 C2 C3 . . . . 1.9(3) ?
C13 C1 C2 C3 . . . . -178.92(19) ?
C1 C2 C3 C4 . . . . -3.7(3) ?
C6 C2 C3 C4 . . . . 177.1(2) ?
C1 C2 C3 C16 . . . . -130.4(2) ?
C6 C2 C3 C16 . . . . 50.4(3) ?
C16 C3 C4 C5 . . . . 128.9(2) ?
C2 C3 C4 C5 . . . . 3.7(3) ?
C16 C3 C4 C14 . . . . -54.9(3) ?
C2 C3 C4 C14 . . . . 179.9(2) ?
C14 C4 C5 N1 . . . . -178.8(2) ?
C3 C4 C5 N1 . . . . -2.0(4) ?
C14 C4 C5 C15 . . . . 1.0(3) ?
C3 C4 C5 C15 . . . . 177.8(2) ?
C1 N1 C5 C4 . . . . -0.4(3) ?
C1 N1 C5 C15 . . . . 179.8(2) ?
C1 C2 C6 C7 . . . . 0.4(4) ?
C3 C2 C6 C7 . . . . 179.6(2) ?
C2 C6 C7 C8 . . . . -0.8(4) ?
C6 C7 C8 C13 . . . . 0.5(4) ?
C6 C7 C8 C9 . . . . -180.0(2) ?
C13 C8 C9 C10 . . . . -1.3(4) ?
C7 C8 C9 C10 . . . . 179.2(3) ?
C8 C9 C10 C11 . . . . 0.3(4) ?
C9 C10 C11 C12 . . . . 1.0(4) ?
C10 C11 C12 C13 . . . . -1.3(4) ?
C9 C8 C13 C12 . . . . 1.0(3) ?
C7 C8 C13 C12 . . . . -179.5(2) ?
C9 C8 C13 C1 . . . . -179.4(2) ?
C7 C8 C13 C1 . . . . 0.1(3) ?
C11 C12 C13 C8 . . . . 0.3(4) ?
C11 C12 C13 C1 . . . . -179.3(2) ?
C2 C1 C13 C8 . . . . -0.5(3) ?
N1 C1 C13 C8 . . . . 178.7(2) ?
C2 C1 C13 C12 . . . . 179.1(2) ?
N1 C1 C13 C12 . . . . -1.7(3) ?
C15 O1 C14 O2 . . . . 179.3(2) ?
C15 O1 C14 C4 . . . . -0.6(2) ?
C5 C4 C14 O2 . . . . 179.8(3) ?
C3 C4 C14 O2 . . . . 3.2(4) ?
C5 C4 C14 O1 . . . . -0.3(3) ?
C3 C4 C14 O1 . . . . -176.95(19) ?
C14 O1 C15 C5 . . . . 1.1(2) ?
C4 C5 C15 O1 . . . . -1.3(3) ?
N1 C5 C15 O1 . . . . 178.54(19) ?
C4 C3 C16 C17 . . . . 137.1(2) ?
C2 C3 C16 C17 . . . . -99.8(2) ?
C4 C3 C16 C21 . . . . -45.9(3) ?
C2 C3 C16 C21 . . . . 77.3(3) ?
C21 C16 C17 C18 . . . . -0.5(3) ?
C3 C16 C17 C18 . . . . 176.7(2) ?
C16 C17 C18 C19 . . . . 0.7(4) ?
C17 C18 C19 C20 . . . . -0.1(4) ?
C17 C18 C19 C22 . . . . 179.7(2) ?
C18 C19 C20 C21 . . . . -0.7(3) ?
C22 C19 C20 C21 . . . . 179.5(2) ?
C19 C20 C21 C16 . . . . 0.9(3) ?
C17 C16 C21 C20 . . . . -0.3(3) ?
C3 C16 C21 C20 . . . . -177.4(2) ?
